data_7230695
loop_
_publ_author_name
'Daigre, Gilles'
'Lemoine, Pierric'
'Pham, Thi Diep'
'Demange, Val\'erie'
'Gautier, R\'egis'
'Naumov, Nikolay G.'
'Ledneva, Alexandra'
'Amela-Cortes, Maria'
'Dumait, No\'ee'
'Audebrand, Nathalie'
'Cordier, St\'ephane'

_publ_section_title
;
 Low dimensional solids based on Mo6 cluster cyanides and Mn2+, Mn3+ or
 Cd2+ metal ions: crystal chemistry, magnetic and optical properties
;
_journal_issue 24
_journal_name_full CrystEngComm
_journal_page_first 3396
_journal_paper_doi 10.1039/C8CE00113H
_journal_volume 20
_journal_year 2018
_chemical_formula_sum 'C6 Br6 Cd Mo6 N6 O4 Se2'
_chemical_formula_weight 1545.54
_space_group_crystal_system trigonal
_space_group_IT_number 152
_space_group_name_Hall 'P 31 2"'
_space_group_name_H-M_alt 'P 31 2 1'
_symmetry_space_group_name_Hall 'P 31 2"'
_symmetry_space_group_name_H-M 'P 31 2 1'
_audit_creation_method SHELXL-2017/1
_audit_update_record
;
2017-10-28 deposited with the CCDC.
2018-05-21 downloaded from the CCDC.
;
_cell_angle_alpha 90
_cell_angle_beta 90
_cell_angle_gamma 120
_cell_formula_units_Z 3
_cell_length_a 13.2807(5)
_cell_length_b 13.2807(5)
_cell_length_c 14.1753(6)
_cell_measurement_reflns_used 9971
_cell_measurement_temperature 150(2)
_cell_measurement_theta_max 27.49
_cell_measurement_theta_min 2.28
_cell_volume 2165.23(15)
_computing_structure_refinement 'SHELXL-2017/1 (Sheldrick, 2017)'
_computing_structure_solution 'SHELXT 2014/5 (Sheldrick, 2014)'
_diffrn_ambient_temperature 150(2)
_diffrn_detector '(CMOS) PHOTON 100'
_diffrn_measured_fraction_theta_full 0.988
_diffrn_measured_fraction_theta_max 0.990
_diffrn_measurement_device_type 'D8 VENTURE Bruker AXS'
_diffrn_measurement_method 'rotation images'
_diffrn_radiation_monochromator 'multilayer monochromator'
_diffrn_radiation_type MoK\a
_diffrn_radiation_wavelength 0.71073
_diffrn_reflns_av_R_equivalents 0.0558
_diffrn_reflns_av_unetI/netI 0.0600
_diffrn_reflns_Laue_measured_fraction_full 0.988
_diffrn_reflns_Laue_measured_fraction_max 0.990
_diffrn_reflns_limit_h_max 17
_diffrn_reflns_limit_h_min -17
_diffrn_reflns_limit_k_max 16
_diffrn_reflns_limit_k_min -16
_diffrn_reflns_limit_l_max 18
_diffrn_reflns_limit_l_min 0
_diffrn_reflns_number 8186
_diffrn_reflns_point_group_measured_fraction_full 0.990
_diffrn_reflns_point_group_measured_fraction_max 0.993
_diffrn_reflns_theta_full 25.242
_diffrn_reflns_theta_max 27.521
_diffrn_reflns_theta_min 2.280
_diffrn_source 'Incoatec microfocus sealed tube'
_exptl_absorpt_coefficient_mu 14.093
_exptl_absorpt_correction_T_max 0.7456
_exptl_absorpt_correction_T_min 0.5392
_exptl_absorpt_correction_type multi-scan
_exptl_absorpt_process_details
;
  [Sheldrick, G.M. (2014). SADABS Bruker AXS Inc., Madison, Wisconsin, USA]
;
_exptl_crystal_colour orange
_exptl_crystal_density_diffrn 3.556
_exptl_crystal_description prism
_exptl_crystal_F_000 2064
_exptl_crystal_size_max 0.12
_exptl_crystal_size_mid 0.11
_exptl_crystal_size_min 0.08
_refine_diff_density_max 1.773
_refine_diff_density_min -1.236
_refine_diff_density_rms 0.238
_refine_ls_abs_structure_details
;
 Refined as an inversion twin.
;
_refine_ls_abs_structure_Flack 0.27(3)
_refine_ls_extinction_coef 0.0024(4)
_refine_ls_extinction_expression Fc^*^=kFc[1+0.001xFc^2^\l^3^/sin(2\q)]^-1/4^
_refine_ls_extinction_method 'SHELXL-2017/1 (Sheldrick 2017)'
_refine_ls_goodness_of_fit_ref 1.062
_refine_ls_hydrogen_treatment undef
_refine_ls_matrix_type full
_refine_ls_number_parameters 131
_refine_ls_number_reflns 3283
_refine_ls_number_restraints 4
_refine_ls_restrained_S_all 1.062
_refine_ls_R_factor_all 0.0571
_refine_ls_R_factor_gt 0.0506
_refine_ls_shift/su_max 0.000
_refine_ls_shift/su_mean 0.000
_refine_ls_structure_factor_coef Fsqd
_refine_ls_weighting_details 'w=1/[\s^2^(Fo^2^)+(0.0001P)^2^+46.5696P] where P=(Fo^2^+2Fc^2^)/3'
_refine_ls_weighting_scheme calc
_refine_ls_wR_factor_gt 0.1175
_refine_ls_wR_factor_ref 0.1212
_reflns_Friedel_coverage 0.780
_reflns_Friedel_fraction_full 0.994
_reflns_Friedel_fraction_max 0.995
_reflns_number_gt 2963
_reflns_number_total 3283
_reflns_threshold_expression 'I > 2\s(I)'
_cod_data_source_file c8ce00113h2.cif
_cod_data_source_block shelx
_cod_depositor_comments 'Adding full bibliography for 7230695--7230700.cif.'
_cod_original_cell_volume 2165.23(19)
_cod_database_code 7230695
_shelx_shelxl_version_number 2017/1
_shelx_space_group_comment
;
The symmetry employed for this shelxl refinement is uniquely defined
by the following loop, which should always be used as a source of
symmetry information in preference to the above space-group names.
They are only intended as comments.
;

loop_
_space_group_symop_operation_xyz
'x, y, z'
'-y, x-y, z+1/3'
'-x+y, -x, z+2/3'
'y, x, -z'
'x-y, -y, -z+2/3'
'-x, -x+y, -z+1/3'

loop_
_atom_site_label
_atom_site_type_symbol
_atom_site_fract_x
_atom_site_fract_y
_atom_site_fract_z
_atom_site_U_iso_or_equiv
_atom_site_adp_type
_atom_site_occupancy
_atom_site_site_symmetry_order
_atom_site_calc_flag
_atom_site_refinement_flags_posn
_atom_site_refinement_flags_adp
_atom_site_refinement_flags_occupancy
Cd1 Cd 0.000000 0.61319(14) 0.666667 0.0318(4) Uani 1 2 d S T P
Mo4 Mo 0.27507(14) 0.43127(14) 0.53613(9) 0.0249(3) Uani 1 1 d . . .
Mo2 Mo 0.37583(14) 0.33165(16) 0.62665(9) 0.0282(3) Uani 1 1 d . . .
Mo3 Mo 0.21337(16) 0.21337(16) 0.500000 0.0283(5) Uani 1 2 d DS T P
Mo1 Mo 0.49382(16) 0.49382(16) 0.500000 0.0341(5) Uani 1 2 d DS T P
Br1 Br 0.43575(19) 0.54615(19) 0.66001(15) 0.0434(5) Uani 0.75 1 d . . P
Se1 Se 0.43575(19) 0.54615(19) 0.66001(15) 0.0434(5) Uani 0.25 1 d . . P
Br2 Br 0.16058(17) 0.27008(19) 0.66070(13) 0.0387(5) Uani 0.75 1 d . . P
Se2 Se 0.16058(17) 0.27008(19) 0.66070(13) 0.0387(5) Uani 0.25 1 d . . P
Br3 Br 0.11659(19) 0.3126(2) 0.41034(15) 0.0447(6) Uani 0.75 1 d . . P
Se3 Se 0.11659(19) 0.3126(2) 0.41034(15) 0.0447(6) Uani 0.25 1 d . . P
Br4 Br 0.3932(2) 0.59074(19) 0.41108(17) 0.0508(6) Uani 0.75 1 d . . P
Se4 Se 0.3932(2) 0.59074(19) 0.41108(17) 0.0508(6) Uani 0.25 1 d . . P
N4 N 0.1274(19) 0.5634(19) 0.6077(13) 0.051(5) Uani 1 1 d . . .
C4 C 0.183(2) 0.521(2) 0.5808(13) 0.048(5) Uani 1 1 d . . .
O2 O 0.3106(11) 0.8401(15) 0.5025(8) 0.045(4) Uani 1 1 d . . .
C2 C -0.0884(19) 0.599(3) 0.4453(15) 0.058(6) Uani 1 1 d . . .
O1 O 0.124(2) 0.8046(17) 0.6155(19) 0.102(9) Uani 1 1 d . . .
N2 N -0.0938(18) 0.584(2) 0.5238(13) 0.070(7) Uani 1 1 d . . .
C1 C 0.659(2) 0.659(2) 0.500000 0.181(15) Uiso 1 2 d DS . P
N1 N 0.745(3) 0.745(3) 0.500000 0.181(15) Uiso 1 2 d DS . P
C3 C 0.051(2) 0.051(2) 0.500000 0.181(15) Uiso 1 2 d DS . P
N3 N -0.036(2) -0.036(2) 0.500000 0.181(15) Uiso 1 2 d DS . P

loop_
_atom_site_aniso_label
_atom_site_aniso_U_11
_atom_site_aniso_U_22
_atom_site_aniso_U_33
_atom_site_aniso_U_23
_atom_site_aniso_U_13
_atom_site_aniso_U_12
Cd1 0.0391(10) 0.0302(7) 0.0290(8) 0.0050(4) 0.0100(8) 0.0195(5)
Mo4 0.0261(7) 0.0255(7) 0.0259(6) -0.0007(6) 0.0045(6) 0.0149(5)
Mo2 0.0298(7) 0.0360(8) 0.0232(6) -0.0039(6) -0.0022(5) 0.0197(6)
Mo3 0.0214(7) 0.0214(7) 0.0349(11) -0.0017(4) 0.0017(4) 0.0053(8)
Mo1 0.0236(7) 0.0236(7) 0.0439(13) -0.0085(5) 0.0085(5) 0.0035(9)
Br1 0.0379(11) 0.0412(11) 0.0459(11) -0.0217(8) -0.0025(9) 0.0160(9)
Se1 0.0379(11) 0.0412(11) 0.0459(11) -0.0217(8) -0.0025(9) 0.0160(9)
Br2 0.0342(10) 0.0421(11) 0.0382(10) 0.0073(8) 0.0157(8) 0.0178(9)
Se2 0.0342(10) 0.0421(11) 0.0382(10) 0.0073(8) 0.0157(8) 0.0178(9)
Br3 0.0357(10) 0.0654(15) 0.0431(11) -0.0108(10) -0.0113(9) 0.0328(11)
Se3 0.0357(10) 0.0654(15) 0.0431(11) -0.0108(10) -0.0113(9) 0.0328(11)
Br4 0.0749(17) 0.0324(10) 0.0525(12) 0.0142(9) 0.0265(12) 0.0324(11)
Se4 0.0749(17) 0.0324(10) 0.0525(12) 0.0142(9) 0.0265(12) 0.0324(11)
N4 0.065(13) 0.065(13) 0.047(9) 0.002(9) 0.017(10) 0.049(11)
C4 0.068(15) 0.069(16) 0.027(8) -0.009(10) -0.002(10) 0.050(13)
O2 0.024(6) 0.081(11) 0.025(6) 0.010(7) -0.002(5) 0.022(7)
C2 0.038(11) 0.085(18) 0.039(11) 0.011(12) 0.001(9) 0.021(12)
O1 0.097(18) 0.039(10) 0.15(2) 0.037(13) 0.052(17) 0.021(12)
N2 0.051(11) 0.101(19) 0.042(10) 0.035(11) 0.015(9) 0.027(12)

loop_
_atom_type_symbol
_atom_type_description
_atom_type_scat_dispersion_real
_atom_type_scat_dispersion_imag
_atom_type_scat_source
C C 0.0033 0.0016 'International Tables Vol C Tables 4.2.6.8 and 6.1.1.4'
Br Br -0.2901 2.4595 'International Tables Vol C Tables 4.2.6.8 and 6.1.1.4'
Cd Cd -0.8075 1.2024 'International Tables Vol C Tables 4.2.6.8 and 6.1.1.4'
Mo Mo -1.6832 0.6857 'International Tables Vol C Tables 4.2.6.8 and 6.1.1.4'
N N 0.0061 0.0033 'International Tables Vol C Tables 4.2.6.8 and 6.1.1.4'
O O 0.0106 0.0060 'International Tables Vol C Tables 4.2.6.8 and 6.1.1.4'
Se Se -0.0929 2.2259 'International Tables Vol C Tables 4.2.6.8 and 6.1.1.4'

loop_
_geom_angle_atom_site_label_1
_geom_angle_atom_site_label_2
_geom_angle_atom_site_label_3
_geom_angle
_geom_angle_site_symmetry_1
_geom_angle_site_symmetry_3
N4 Cd1 N4 96.4(11) 6_556 .
N4 Cd1 N2 92.7(8) 6_556 6_556
N4 Cd1 N2 95.2(8) . 6_556
N4 Cd1 N2 95.2(8) 6_556 .
N4 Cd1 N2 92.7(8) . .
N2 Cd1 N2 168.1(15) 6_556 .
N4 Cd1 O1 88.9(8) 6_556 6_556
N4 Cd1 O1 174.4(8) . 6_556
N2 Cd1 O1 86.4(9) 6_556 6_556
N2 Cd1 O1 84.9(10) . 6_556
N4 Cd1 O1 174.4(8) 6_556 .
N4 Cd1 O1 88.9(8) . .
N2 Cd1 O1 84.9(10) 6_556 .
N2 Cd1 O1 86.4(9) . .
O1 Cd1 O1 85.8(12) 6_556 .
C4 Mo4 Br1 90.2(6) . .
C4 Mo4 Br2 89.7(7) . .
Br1 Mo4 Br2 89.71(8) . .
C4 Mo4 Br4 91.6(7) . .
Br1 Mo4 Br4 89.92(10) . .
Br2 Mo4 Br4 178.61(9) . .
C4 Mo4 Br3 91.4(6) . .
Br1 Mo4 Br3 178.36(9) . .
Br2 Mo4 Br3 90.21(9) . .
Br4 Mo4 Br3 90.12(9) . .
C4 Mo4 Mo3 134.7(8) . .
Br1 Mo4 Mo3 119.41(7) . .
Br2 Mo4 Mo3 59.65(6) . .
Br4 Mo4 Mo3 119.46(7) . .
Br3 Mo4 Mo3 59.22(7) . .
C4 Mo4 Mo2 134.0(5) . .
Br1 Mo4 Mo2 59.37(7) . .
Br2 Mo4 Mo2 59.41(6) . .
Br4 Mo4 Mo2 119.30(9) . .
Br3 Mo4 Mo2 119.26(8) . .
Mo3 Mo4 Mo2 60.04(5) . .
C4 Mo4 Mo1 135.4(8) . .
Br1 Mo4 Mo1 59.58(6) . .
Br2 Mo4 Mo1 119.28(7) . .
Br4 Mo4 Mo1 59.42(7) . .
Br3 Mo4 Mo1 119.12(7) . .
Mo3 Mo4 Mo1 89.82(6) . .
Mo2 Mo4 Mo1 59.87(5) . .
C2 Mo2 Br1 88.1(7) 2_665 .
C2 Mo2 Br2 89.4(7) 2_665 .
Br1 Mo2 Br2 89.82(8) . .
C2 Mo2 Br3 93.2(7) 2_665 4_556
Br1 Mo2 Br3 178.55(9) . 4_556
Br2 Mo2 Br3 89.51(9) . 4_556
C2 Mo2 Br4 91.7(7) 2_665 4_556
Br1 Mo2 Br4 90.38(9) . 4_556
Br2 Mo2 Br4 178.85(9) . 4_556
Br3 Mo2 Br4 90.26(9) 4_556 4_556
C2 Mo2 Mo1 133.9(9) 2_665 .
Br1 Mo2 Mo1 59.68(6) . .
Br2 Mo2 Mo1 119.70(7) . .
Br3 Mo2 Mo1 119.65(7) 4_556 .
Br4 Mo2 Mo1 59.51(7) 4_556 .
C2 Mo2 Mo3 136.1(9) 2_665 .
Br1 Mo2 Mo3 119.30(8) . .
Br2 Mo2 Mo3 59.65(6) . .
Br3 Mo2 Mo3 59.26(6) 4_556 .
Br4 Mo2 Mo3 119.30(7) 4_556 .
Mo1 Mo2 Mo3 89.89(6) . .
C2 Mo2 Mo4 132.4(6) 2_665 .
Br1 Mo2 Mo4 59.40(7) . .
Br2 Mo2 Mo4 59.56(6) . .
Br3 Mo2 Mo4 119.16(8) 4_556 .
Br4 Mo2 Mo4 119.64(9) 4_556 .
Mo1 Mo2 Mo4 60.14(5) . .
Mo3 Mo2 Mo4 59.90(5) . .
C2 Mo2 Mo4 137.5(6) 2_665 4_556
Br1 Mo2 Mo4 119.75(8) . 4_556
Br2 Mo2 Mo4 119.49(8) . 4_556
Br3 Mo2 Mo4 59.58(7) 4_556 4_556
Br4 Mo2 Mo4 59.46(6) 4_556 4_556
Mo1 Mo2 Mo4 60.07(5) . 4_556
Mo3 Mo2 Mo4 59.84(5) . 4_556
Mo4 Mo2 Mo4 90.07(6) . 4_556
C3 Mo3 Br3 90.36(7) . 4_556
C3 Mo3 Br3 90.36(7) . .
Br3 Mo3 Br3 179.29(14) 4_556 .
C3 Mo3 Br2 90.57(6) . .
Br3 Mo3 Br2 89.52(7) 4_556 .
Br3 Mo3 Br2 90.47(7) . .
C3 Mo3 Br2 90.57(6) . 4_556
Br3 Mo3 Br2 90.47(7) 4_556 4_556
Br3 Mo3 Br2 89.52(7) . 4_556
Br2 Mo3 Br2 178.86(13) . 4_556
C3 Mo3 Mo4 134.82(4) . .
Br3 Mo3 Mo4 119.62(8) 4_556 .
Br3 Mo3 Mo4 59.80(6) . .
Br2 Mo3 Mo4 59.52(6) . .
Br2 Mo3 Mo4 119.55(8) 4_556 .
C3 Mo3 Mo4 134.82(4) . 4_556
Br3 Mo3 Mo4 59.80(6) 4_556 4_556
Br3 Mo3 Mo4 119.62(8) . 4_556
Br2 Mo3 Mo4 119.55(8) . 4_556
Br2 Mo3 Mo4 59.52(6) 4_556 4_556
Mo4 Mo3 Mo4 90.36(9) . 4_556
C3 Mo3 Mo2 134.97(4) . 4_556
Br3 Mo3 Mo2 119.85(8) 4_556 4_556
Br3 Mo3 Mo2 59.57(7) . 4_556
Br2 Mo3 Mo2 119.70(8) . 4_556
Br2 Mo3 Mo2 59.37(6) 4_556 4_556
Mo4 Mo3 Mo2 60.18(5) . 4_556
Mo4 Mo3 Mo2 60.05(6) 4_556 4_556
C3 Mo3 Mo2 134.97(4) . .
Br3 Mo3 Mo2 59.57(7) 4_556 .
Br3 Mo3 Mo2 119.85(8) . .
Br2 Mo3 Mo2 59.37(6) . .
Br2 Mo3 Mo2 119.70(8) 4_556 .
Mo4 Mo3 Mo2 60.05(6) . .
Mo4 Mo3 Mo2 60.18(5) 4_556 .
Mo2 Mo3 Mo2 90.05(9) 4_556 .
C1 Mo1 Br4 90.55(7) . 4_556
C1 Mo1 Br4 90.55(7) . .
Br4 Mo1 Br4 178.91(15) 4_556 .
C1 Mo1 Br1 90.84(6) . 4_556
Br4 Mo1 Br1 89.77(7) 4_556 4_556
Br4 Mo1 Br1 90.22(7) . 4_556
C1 Mo1 Br1 90.84(6) . .
Br4 Mo1 Br1 90.21(7) 4_556 .
Br4 Mo1 Br1 89.77(7) . .
Br1 Mo1 Br1 178.32(13) 4_556 .
C1 Mo1 Mo2 134.92(4) . 4_556
Br4 Mo1 Mo2 119.50(8) 4_556 4_556
Br4 Mo1 Mo2 59.61(7) . 4_556
Br1 Mo1 Mo2 59.29(6) 4_556 4_556
Br1 Mo1 Mo2 119.34(8) . 4_556
C1 Mo1 Mo2 134.91(4) . .
Br4 Mo1 Mo2 59.61(7) 4_556 .
Br4 Mo1 Mo2 119.50(8) . .
Br1 Mo1 Mo2 119.34(8) 4_556 .
Br1 Mo1 Mo2 59.29(6) . .
Mo2 Mo1 Mo2 90.17(9) 4_556 .
C1 Mo1 Mo4 135.00(4) . .
Br4 Mo1 Mo4 119.60(8) 4_556 .
Br4 Mo1 Mo4 59.51(6) . .
Br1 Mo1 Mo4 119.40(8) 4_556 .
Br1 Mo1 Mo4 59.22(6) . .
Mo2 Mo1 Mo4 60.12(6) 4_556 .
Mo2 Mo1 Mo4 59.99(6) . .
C1 Mo1 Mo4 134.99(4) . 4_556
Br4 Mo1 Mo4 59.51(6) 4_556 4_556
Br4 Mo1 Mo4 119.60(8) . 4_556
Br1 Mo1 Mo4 59.22(6) 4_556 4_556
Br1 Mo1 Mo4 119.40(8) . 4_556
Mo2 Mo1 Mo4 59.99(6) 4_556 4_556
Mo2 Mo1 Mo4 60.12(6) . 4_556
Mo4 Mo1 Mo4 90.01(9) . 4_556
Mo2 Br1 Mo4 61.23(6) . .
Mo2 Br1 Mo1 61.03(6) . .
Mo4 Br1 Mo1 61.20(6) . .
Mo2 Br2 Mo4 61.03(6) . .
Mo2 Br2 Mo3 60.98(6) . .
Mo4 Br2 Mo3 60.83(6) . .
Mo3 Br3 Mo2 61.17(7) . 4_556
Mo3 Br3 Mo4 60.98(7) . .
Mo2 Br3 Mo4 61.11(6) 4_556 .
Mo1 Br4 Mo4 61.07(7) . .
Mo1 Br4 Mo2 60.88(7) . 4_556
Mo4 Br4 Mo2 61.06(6) . 4_556
C4 N4 Cd1 170(2) . .
N4 C4 Mo4 176(2) . .
N2 C2 Mo2 168(2) . 3_564
C2 N2 Cd1 149.0(19) . .
N1 C1 Mo1 180(3) . .
N3 C3 Mo3 180.0(17) . .

loop_
_geom_bond_atom_site_label_1
_geom_bond_atom_site_label_2
_geom_bond_distance
_geom_bond_site_symmetry_2
Cd1 N4 2.262(17) 6_556
Cd1 N4 2.262(17) .
Cd1 N2 2.31(2) 6_556
Cd1 N2 2.31(2) .
Cd1 O1 2.347(18) 6_556
Cd1 O1 2.348(18) .
Mo4 C4 2.18(2) .
Mo4 Br1 2.590(2) .
Mo4 Br2 2.599(2) .
Mo4 Br4 2.601(3) .
Mo4 Br3 2.603(3) .
Mo4 Mo3 2.634(2) .
Mo4 Mo2 2.638(2) .
Mo4 Mo1 2.642(2) .
Mo2 C2 2.21(2) 2_665
Mo2 Br1 2.589(3) .
Mo2 Br2 2.595(2) .
Mo2 Br3 2.596(3) 4_556
Mo2 Br4 2.602(3) 4_556
Mo2 Mo1 2.635(2) .
Mo2 Mo3 2.6375(19) .
Mo3 C3 2.16(3) .
Mo3 Br3 2.588(2) 4_556
Mo3 Br3 2.588(2) .
Mo3 Br2 2.6030(19) .
Mo3 Br2 2.6030(19) 4_556
Mo1 C1 2.19(3) .
Mo1 Br4 2.599(3) 4_556
Mo1 Br4 2.599(3) .
Mo1 Br1 2.5996(19) 4_556
Mo1 Br1 2.5996(19) .
N4 C4 1.19(3) .
C2 N2 1.13(3) .
C1 N1 1.14(3) .
C3 N3 1.148(14) .
